data_4500425
loop_
_publ_author_name
'Bhattacharya, Suman'
'Saha, Binoy K.'

_publ_section_title
;
 Guest-Induced Isomerization of Net and Polymorphism in Trimesic
 Acid--Arylamine Complexes
;
_journal_issue 6
_journal_name_full 'Crystal Growth &amp; Design'
_journal_page_first 2194
_journal_paper_doi 10.1021/cg101531h
_journal_volume 11
_journal_year 2011
_chemical_formula_moiety 'C17 H22 N2'
_chemical_formula_sum 'C17 H22 N2'
_chemical_formula_weight 254.37
_chemical_name_common
;
4,4'-Methylene bis(2,6-dimethylaniline)
;
_chemical_name_systematic
;
4,4'-Methylene bis(2,6-dimethylaniline)
;
_space_group_IT_number 2
_symmetry_cell_setting triclinic
_symmetry_space_group_name_Hall '-P 1'
_symmetry_space_group_name_H-M 'P -1'
_atom_sites_solution_hydrogens geom
_atom_sites_solution_primary direct
_atom_sites_solution_secondary difmap
_audit_creation_method SHELXL-97
_cell_angle_alpha 93.69(2)
_cell_angle_beta 110.27(2)
_cell_angle_gamma 108.08(2)
_cell_formula_units_Z 2
_cell_length_a 8.255(2)
_cell_length_b 9.132(2)
_cell_length_c 11.431(3)
_cell_measurement_reflns_used 2103
_cell_measurement_temperature 293(2)
_cell_measurement_theta_max 29.2144
_cell_measurement_theta_min 2.7253
_cell_volume 754.0(4)
_computing_cell_refinement
;
CrysAlisPro, Oxford Diffraction Ltd.,
Version 1.171.33.66 (release 28-04-2010 CrysAlis171 .NET)
(compiled Apr 28 2010,14:27:37)
;
_computing_data_collection
;
CrysAlisPro, Oxford Diffraction Ltd.,
Version 1.171.33.66 (release 28-04-2010 CrysAlis171 .NET)
(compiled Apr 28 2010,14:27:37)
;
_computing_data_reduction
;
CrysAlisPro, Oxford Diffraction Ltd.,
Version 1.171.33.66 (release 28-04-2010 CrysAlis171 .NET)
(compiled Apr 28 2010,14:27:37)
;
_computing_structure_refinement 'SHELXL-97 (Sheldrick, 1997)'
_computing_structure_solution 'SHELXS-97 (Sheldrick, 1997)'
_diffrn_ambient_temperature 293(2)
_diffrn_measured_fraction_theta_full 0.991
_diffrn_measured_fraction_theta_max 0.821
_diffrn_measurement_device_type 'Xcalibur, Eos'
_diffrn_measurement_method '\w scans'
_diffrn_radiation_monochromator graphite
_diffrn_radiation_source 'fine-focus sealed tube'
_diffrn_radiation_type MoK\a
_diffrn_radiation_wavelength 0.71073
_diffrn_reflns_av_R_equivalents 0.0177
_diffrn_reflns_av_sigmaI/netI 0.0377
_diffrn_reflns_limit_h_max 10
_diffrn_reflns_limit_h_min -11
_diffrn_reflns_limit_k_max 10
_diffrn_reflns_limit_k_min -11
_diffrn_reflns_limit_l_max 13
_diffrn_reflns_limit_l_min -15
_diffrn_reflns_number 5502
_diffrn_reflns_theta_full 25.00
_diffrn_reflns_theta_max 29.28
_diffrn_reflns_theta_min 2.73
_exptl_absorpt_coefficient_mu 0.066
_exptl_absorpt_correction_T_max 0.9908
_exptl_absorpt_correction_T_min 0.9786
_exptl_absorpt_correction_type multi-scan
_exptl_absorpt_process_details
;
CrysAlisPro, Oxford Diffraction Ltd.,
Version 1.171.33.66 (release 28-04-2010 CrysAlis171 .NET)
(compiled Apr 28 2010,14:27:37)
Empirical absorption correction using spherical harmonics,
 implemented in SCALE3 ABSPACK scaling algorithm.
;
_exptl_crystal_colour brown
_exptl_crystal_density_diffrn 1.120
_exptl_crystal_density_method 'not measured'
_exptl_crystal_description block
_exptl_crystal_F_000 276
_exptl_crystal_size_max 0.33
_exptl_crystal_size_mid 0.21
_exptl_crystal_size_min 0.14
_refine_diff_density_max 0.335
_refine_diff_density_min -0.315
_refine_diff_density_rms 0.045
_refine_ls_extinction_method none
_refine_ls_goodness_of_fit_ref 1.122
_refine_ls_hydrogen_treatment mixed
_refine_ls_matrix_type full
_refine_ls_number_parameters 188
_refine_ls_number_reflns 3390
_refine_ls_number_restraints 0
_refine_ls_restrained_S_all 1.122
_refine_ls_R_factor_all 0.0919
_refine_ls_R_factor_gt 0.0620
_refine_ls_shift/su_max 0.000
_refine_ls_shift/su_mean 0.000
_refine_ls_structure_factor_coef Fsqd
_refine_ls_weighting_details 'calc w=1/[\s^2^(Fo^2^)+(0.1309P)^2^+0.0176P] where P=(Fo^2^+2Fc^2^)/3'
_refine_ls_weighting_scheme calc
_refine_ls_wR_factor_gt 0.2146
_refine_ls_wR_factor_ref 0.2293
_reflns_number_gt 2105
_reflns_number_total 3390
_reflns_threshold_expression >2sigma(I)
_cod_data_source_file cg101531h_si_001.cif
_cod_data_source_block mbda-p-1
_cod_depositor_comments
;
The following automatic conversions were performed:

'_symmetry_cell_setting' value 'Triclinic' changed to 'triclinic'
according to /home/saulius/struct/CIF-dictionaries/cif_core.dic
dictionary named 'cif_core.dic' version 2.4.1 from 2010-06-29.

Automatic conversion script
Id: cif_fix_values 1715 2011-07-08 13:25:40Z adriana 
;
_cod_original_cell_volume 754.1(3)
_cod_original_sg_symbol_H-M P-1
_cod_database_code 4500425

loop_
_symmetry_equiv_pos_as_xyz
'x, y, z'
'-x, -y, -z'

loop_
_atom_site_label
_atom_site_type_symbol
_atom_site_fract_x
_atom_site_fract_y
_atom_site_fract_z
_atom_site_U_iso_or_equiv
_atom_site_adp_type
_atom_site_occupancy
_atom_site_symmetry_multiplicity
_atom_site_calc_flag
_atom_site_refinement_flags
H2A H 0.025(4) 0.448(3) 0.766(3) 0.070(9) Uiso 1 1 d .
H1A H 0.061(6) 0.659(4) 1.625(5) 0.137(15) Uiso 1 1 d .
H2B H 0.235(4) 0.500(3) 0.807(3) 0.088(10) Uiso 1 1 d .
H1B H -0.116(6) 0.720(4) 1.584(4) 0.126(14) Uiso 1 1 d .
C12 C 0.3207(3) 0.7393(2) 0.9727(2) 0.0409(5) Uani 1 1 d .
C14 C -0.0123(3) 0.6443(2) 0.90364(19) 0.0406(5) Uani 1 1 d .
C13 C 0.1461(3) 0.6342(2) 0.89122(19) 0.0399(5) Uani 1 1 d .
C11 C 0.3313(3) 0.8517(2) 1.0650(2) 0.0442(5) Uani 1 1 d .
H11 H 0.4470 0.9228 1.1180 0.053 Uiso 1 1 calc R
C15 C 0.0070(3) 0.7567(2) 0.9991(2) 0.0416(5) Uani 1 1 d .
H15 H -0.0988 0.7614 1.0085 0.050 Uiso 1 1 calc R
C1 C 0.0295(3) 0.7697(2) 1.4730(2) 0.0448(5) Uani 1 1 d .
C3 C 0.2476(3) 0.8500(2) 1.3743(2) 0.0434(5) Uani 1 1 d .
H3 H 0.3603 0.8568 1.3704 0.052 Uiso 1 1 calc R
N2 N 0.1309(4) 0.5235(2) 0.7931(2) 0.0571(6) Uani 1 1 d .
C10 C 0.1773(3) 0.8630(2) 1.0818(2) 0.0421(5) Uani 1 1 d .
C2 C 0.1996(3) 0.7801(2) 1.4681(2) 0.0425(5) Uani 1 1 d .
C6 C -0.0890(3) 0.8265(2) 1.3851(2) 0.0459(5) Uani 1 1 d .
C5 C -0.0323(3) 0.8968(2) 1.2947(2) 0.0474(5) Uani 1 1 d .
H5 H -0.1099 0.9369 1.2369 0.057 Uiso 1 1 calc R
C9 C 0.1914(4) 0.9829(3) 1.1854(2) 0.0555(6) Uani 1 1 d .
H9A H 0.1127 1.0414 1.1480 0.067 Uiso 1 1 calc R
H9B H 0.3176 1.0565 1.2244 0.067 Uiso 1 1 calc R
C4 C 0.1354(3) 0.9093(2) 1.2875(2) 0.0437(5) Uani 1 1 d .
N1 N -0.0254(4) 0.7004(3) 1.5652(2) 0.0669(7) Uani 1 1 d .
C16 C 0.4942(3) 0.7310(3) 0.9617(3) 0.0621(7) Uani 1 1 d .
H16A H 0.4625 0.6468 0.8937 0.093 Uiso 1 1 calc R
H16B H 0.5707 0.7125 1.0400 0.093 Uiso 1 1 calc R
H16C H 0.5600 0.8284 0.9445 0.093 Uiso 1 1 calc R
C17 C -0.2017(3) 0.5353(3) 0.8154(2) 0.0583(7) Uani 1 1 d .
H17A H -0.1906 0.4650 0.7549 0.087 Uiso 1 1 calc R
H17B H -0.2717 0.5955 0.7713 0.087 Uiso 1 1 calc R
H17C H -0.2636 0.4759 0.8637 0.087 Uiso 1 1 calc R
C8 C 0.3274(4) 0.7192(3) 1.5615(3) 0.0669(7) Uani 1 1 d .
H8A H 0.4365 0.7360 1.5437 0.100 Uiso 1 1 calc R
H8B H 0.2671 0.6089 1.5551 0.100 Uiso 1 1 calc R
H8C H 0.3609 0.7736 1.6459 0.100 Uiso 1 1 calc R
C7 C -0.2735(3) 0.8111(3) 1.3879(3) 0.0699(8) Uani 1 1 d .
H7A H -0.3368 0.8560 1.3211 0.105 Uiso 1 1 calc R
H7B H -0.2567 0.8652 1.4684 0.105 Uiso 1 1 calc R
H7C H -0.3454 0.7021 1.3759 0.105 Uiso 1 1 calc R

loop_
_atom_site_aniso_label
_atom_site_aniso_U_11
_atom_site_aniso_U_22
_atom_site_aniso_U_33
_atom_site_aniso_U_23
_atom_site_aniso_U_13
_atom_site_aniso_U_12
C12 0.0467(11) 0.0424(11) 0.0388(12) 0.0159(9) 0.0204(9) 0.0167(9)
C14 0.0462(11) 0.0422(11) 0.0309(11) 0.0114(9) 0.0147(9) 0.0114(8)
C13 0.0547(12) 0.0380(10) 0.0310(11) 0.0109(8) 0.0204(9) 0.0164(9)
C11 0.0444(11) 0.0429(11) 0.0363(12) 0.0108(9) 0.0125(9) 0.0064(9)
C15 0.0463(11) 0.0468(11) 0.0393(12) 0.0141(10) 0.0225(9) 0.0188(9)
C1 0.0496(11) 0.0426(11) 0.0328(12) -0.0054(9) 0.0172(9) 0.0053(9)
C3 0.0432(10) 0.0443(11) 0.0423(13) 0.0006(9) 0.0195(9) 0.0133(9)
N2 0.0722(14) 0.0504(12) 0.0495(13) -0.0001(9) 0.0321(11) 0.0148(11)
C10 0.0578(12) 0.0385(10) 0.0330(11) 0.0113(9) 0.0211(9) 0.0161(9)
C2 0.0442(11) 0.0407(10) 0.0329(11) -0.0004(9) 0.0096(9) 0.0098(8)
C6 0.0440(11) 0.0483(11) 0.0399(13) -0.0071(9) 0.0142(9) 0.0147(9)
C5 0.0525(12) 0.0501(12) 0.0340(12) -0.0026(9) 0.0095(9) 0.0211(10)
C9 0.0796(16) 0.0443(12) 0.0446(14) 0.0085(10) 0.0287(12) 0.0193(11)
C4 0.0562(12) 0.0404(10) 0.0324(11) -0.0017(8) 0.0181(9) 0.0148(9)
N1 0.0777(15) 0.0737(15) 0.0580(15) 0.0198(12) 0.0414(13) 0.0199(12)
C16 0.0570(14) 0.0663(15) 0.0728(19) 0.0161(13) 0.0316(13) 0.0269(12)
C17 0.0523(13) 0.0591(14) 0.0492(15) 0.0027(11) 0.0143(11) 0.0084(11)
C8 0.0609(14) 0.0782(17) 0.0552(17) 0.0199(14) 0.0141(12) 0.0244(13)
C7 0.0492(13) 0.0864(18) 0.0693(19) -0.0062(15) 0.0232(12) 0.0214(13)

loop_
_atom_type_symbol
_atom_type_description
_atom_type_scat_dispersion_real
_atom_type_scat_dispersion_imag
_atom_type_scat_source
C C 0.0033 0.0016 'International Tables Vol C Tables 4.2.6.8 and 6.1.1.4'
H H 0.0000 0.0000 'International Tables Vol C Tables 4.2.6.8 and 6.1.1.4'
N N 0.0061 0.0033 'International Tables Vol C Tables 4.2.6.8 and 6.1.1.4'

loop_
_geom_angle_atom_site_label_1
_geom_angle_atom_site_label_2
_geom_angle_atom_site_label_3
_geom_angle
C11 C12 C13 118.52(19)
C11 C12 C16 120.1(2)
C13 C12 C16 121.3(2)
C15 C14 C13 118.72(18)
C15 C14 C17 120.1(2)
C13 C14 C17 121.2(2)
C14 C13 C12 120.1(2)
C14 C13 N2 120.1(2)
C12 C13 N2 119.7(2)
C10 C11 C12 122.90(19)
C14 C15 C10 123.0(2)
C6 C1 N1 118.9(2)
C6 C1 C2 120.49(19)
N1 C1 C2 120.6(2)
C4 C3 C2 122.64(19)
C11 C10 C15 116.7(2)
C11 C10 C9 122.3(2)
C15 C10 C9 121.0(2)
C3 C2 C1 118.32(19)
C3 C2 C8 120.7(2)
C1 C2 C8 121.0(2)
C5 C6 C1 118.47(19)
C5 C6 C7 121.1(2)
C1 C6 C7 120.5(2)
C4 C5 C6 122.5(2)
C10 C9 C4 112.69(16)
C3 C4 C5 117.60(19)
C3 C4 C9 121.1(2)
C5 C4 C9 121.2(2)

loop_
_geom_bond_atom_site_label_1
_geom_bond_atom_site_label_2
_geom_bond_distance
C12 C11 1.385(3)
C12 C13 1.401(3)
C12 C16 1.504(3)
C14 C15 1.380(3)
C14 C13 1.393(3)
C14 C17 1.505(3)
C13 N2 1.405(3)
C11 C10 1.382(3)
C15 C10 1.388(3)
C1 C6 1.391(3)
C1 N1 1.398(3)
C1 C2 1.399(3)
C3 C4 1.371(3)
C3 C2 1.393(3)
C10 C9 1.508(3)
C2 C8 1.491(3)
C6 C5 1.390(3)
C6 C7 1.498(3)
C5 C4 1.384(3)
C9 C4 1.520(3)

loop_
_cod_related_entry_id
_cod_related_entry_database
_cod_related_entry_code
1 ChemSpider 70091
